data_7051045
loop_
_publ_author_name
'Rahaman Laskar, Inamur'
'Das, Debasis'
'Mostafa, Golam'
'Lu, Tian-Huey'
'Keng, Tai-Chiun'
'Wang, Ju-Chun'
'Ghosh, Ashutosh'
'Ray Chaudhuri, Nirmalendu'

_publ_section_title
;
 First report on thermally induced nitro\\rightarrow nitrito(O,O)
 linkage isomerization in diamine complexes of nickel(II) in the solid
 state: X-ray single crystal structural analyses of nitro and nitrito
 isomers
;
_journal_issue 5
_journal_name_full 'New Journal of Chemistry'
_journal_page_first 764
_journal_paper_doi 10.1039/b008254f
_journal_volume 25
_journal_year 2001
_chemical_formula_sum 'C16 H40 N6 Ni O4'
_chemical_formula_weight 439.25
_chemical_name_systematic
;
?
;
_space_group_IT_number 2
_symmetry_cell_setting triclinic
_symmetry_space_group_name_Hall '-P 1'
_symmetry_space_group_name_H-M 'P -1'
_atom_sites_solution_hydrogens geom
_atom_sites_solution_primary direct
_atom_sites_solution_secondary difmap
_audit_creation_method SHELXL
_cell_angle_alpha 93.4149(8)
_cell_angle_beta 102.0416(10)
_cell_angle_gamma 100.4858(10)
_cell_formula_units_Z 1
_cell_length_a 7.4721(10)
_cell_length_b 7.5310(10)
_cell_length_c 11.0761(9)
_cell_measurement_reflns_used 25
_cell_measurement_temperature 293(2)
_cell_measurement_theta_max 18
_cell_measurement_theta_min 12
_cell_volume 596.29(12)
_computing_molecular_graphics 'ORTEX (P.McArdle, 1995)'
_computing_publication_material 'SHELXL-97/2 (Sheldrick,1997)'
_computing_structure_refinement 'SHELXL-93 (Sheldrick, 1993)'
_computing_structure_solution 'SHELXS-86 (Sheldrick, 1990)'
_diffrn_ambient_temperature 293(2)
_diffrn_measurement_method 'scintillation counter'
_diffrn_radiation_monochromator graphite
_diffrn_radiation_source 'fine-focus sealed tube'
_diffrn_radiation_type MoK\a
_diffrn_radiation_wavelength 0.71073
_diffrn_reflns_av_R_equivalents 0.0847
_diffrn_reflns_av_sigmaI/netI 0.0871
_diffrn_reflns_limit_h_max 9
_diffrn_reflns_limit_h_min -9
_diffrn_reflns_limit_k_max 9
_diffrn_reflns_limit_k_min -9
_diffrn_reflns_limit_l_max 13
_diffrn_reflns_limit_l_min -14
_diffrn_reflns_number 4723
_diffrn_reflns_theta_max 27.78
_diffrn_reflns_theta_min 2.76
_exptl_absorpt_coefficient_mu 0.843
_exptl_crystal_colour Colourless
_exptl_crystal_density_diffrn 1.223
_exptl_crystal_density_method 'not measured'
_exptl_crystal_description Parallelepiped
_exptl_crystal_F_000 238
_exptl_crystal_size_max 0.50
_exptl_crystal_size_mid 0.40
_exptl_crystal_size_min 0.20
_refine_diff_density_max 0.960
_refine_diff_density_min -0.795
_refine_diff_density_rms 0.095
_refine_ls_extinction_method none
_refine_ls_goodness_of_fit_all 1.094
_refine_ls_goodness_of_fit_obs 1.115
_refine_ls_hydrogen_treatment mixed
_refine_ls_matrix_type full
_refine_ls_number_parameters 160
_refine_ls_number_reflns 2486
_refine_ls_number_restraints 6
_refine_ls_restrained_S_all 1.107
_refine_ls_restrained_S_obs 1.129
_refine_ls_R_factor_all 0.0820
_refine_ls_R_factor_obs 0.0803
_refine_ls_shift/esd_max -0.002
_refine_ls_shift/esd_mean 0.000
_refine_ls_structure_factor_coef Fsqd
_refine_ls_weighting_details 'w=1/[\s^2^(Fo^2^)+(0.1544P)^2^+0.0000P] where P=(Fo^2^+2Fc^2^)/3'
_refine_ls_weighting_scheme calc
_refine_ls_wR_factor_all 0.2157
_refine_ls_wR_factor_obs 0.2134
_reflns_number_observed 2341
_reflns_number_total 2486
_reflns_observed_criterion >2sigma(I)
_cod_data_source_file b008254f.txt
_cod_data_source_block 1
_cod_depositor_comments
;
The following automatic conversions were performed:
'_symmetry_cell_setting' value 'Triclinic' changed to 'triclinic'
according to '/home/saulius/struct/CIF-dictionaries/cif_core.dic'
dictionary named 'cif_core.dic' version 2.4.1 from 2010-06-29.

Automatic conversion script
Id: cif_fix_enum 1527 2010-12-29 10:47:43Z saulius 

The following automatic conversions were performed:

'_refine_ls_weighting_scheme' value 'calc
w=1/[\s^2^(Fo^2^)+(0.1544P)^2^+0.0000P] where P=(Fo^2^+2Fc^2^)/3' was
changed to 'calc'. New tag '_refine_ls_weighting_details' was
created. The value of the new tag was set to
'w=1/[\s^2^(Fo^2^)+(0.1544P)^2^+0.0000P] where P=(Fo^2^+2Fc^2^)/3'.

Automatic conversion script
Id: cif_fix_values 3143 2015-03-26 13:38:13Z robertas 
;
_cod_original_sg_symbol_H-M P-1
_cod_database_code 7051045

loop_
_symmetry_equiv_pos_as_xyz
'x, y, z'
'-x, -y, -z'

loop_
_atom_site_aniso_label
_atom_site_aniso_U_11
_atom_site_aniso_U_22
_atom_site_aniso_U_33
_atom_site_aniso_U_23
_atom_site_aniso_U_13
_atom_site_aniso_U_12
N3 0.064(2) 0.058(2) 0.108(3) 0.015(2) 0.023(2) 0.017(2)
O1 0.132(7) 0.095(5) 0.147(7) -0.018(5) 0.009(6) 0.064(6)
O2 0.091(5) 0.107(6) 0.113(5) 0.012(4) 0.001(4) 0.038(5)
O1A 0.072(5) 0.071(5) 0.114(6) 0.035(5) 0.021(5) 0.024(4)
O2A 0.110(9) 0.116(9) 0.165(11) 0.058(8) 0.085(9) 0.072(8)
Ni 0.0483(4) 0.0402(4) 0.0812(5) 0.0095(3) 0.0204(3) 0.0060(2)
N1 0.104(4) 0.056(2) 0.117(3) -0.001(2) -0.019(3) -0.002(2)
N2 0.072(2) 0.101(3) 0.115(3) 0.051(3) 0.043(2) 0.024(2)
C1 0.082(4) 0.086(4) 0.207(9) 0.051(5) -0.023(5) -0.041(4)
C2 0.083(4) 0.104(5) 0.223(9) 0.092(6) 0.040(5) -0.009(4)
C3 0.288(28) 0.098(10) 0.087(7) -0.015(6) -0.015(11) 0.106(15)
C4 0.248(34) 0.198(25) 0.143(17) -0.077(18) 0.085(20) -0.125(26)
C5 0.477(90) 0.493(99) 0.163(39) 0.071(54) 0.070(48) 0.058(89)
C6 0.125(14) 0.295(29) 0.209(20) 0.194(23) 0.093(15) 0.094(17)
C7 0.235(38) 0.247(34) 0.190(26) -0.014(25) 0.159(28) -0.008(30)
C8 0.183(25) 0.224(30) 0.100(12) 0.003(15) 0.029(13) 0.030(22)
C3A 0.189(20) 0.089(10) 0.196(18) -0.002(11) -0.113(17) 0.009(11)
C4A 0.130(13) 0.121(12) 0.100(9) -0.003(8) -0.014(9) -0.045(11)
C5A 0.371(56) 0.248(41) 0.238(40) 0.092(34) 0.074(38) 0.215(41)
C6A 0.124(12) 0.221(20) 0.092(7) 0.051(10) 0.048(7) 0.104(14)
C7A 0.289(49) 0.287(40) 0.117(16) 0.085(21) 0.073(22) 0.014(35)
C8A 0.317(55) 0.537(78) 0.174(31) -0.122(45) -0.030(33) 0.248(54)

loop_
_atom_site_label
_atom_site_type_symbol
_atom_site_fract_x
_atom_site_fract_y
_atom_site_fract_z
_atom_site_U_iso_or_equiv
_atom_site_thermal_displace_type
_atom_site_occupancy
_atom_site_calc_flag
_atom_site_refinement_flags
_atom_site_disorder_group
N3 N -0.1972(6) 0.1718(5) -0.0442(4) 0.0755(10) Uani 1 d . .
O1 O -0.1842(16) 0.3148(13) 0.0220(9) 0.124(3) Uani 0.60 d P .
O2 O -0.3225(12) 0.1455(13) -0.1399(8) 0.104(2) Uani 0.60 d P .
O1A O -0.2124(14) 0.2502(13) -0.1362(10) 0.083(2) Uani 0.40 d P .
O2A O -0.3088(20) 0.1859(20) 0.0273(14) 0.114(4) Uani 0.40 d P .
Ni Ni 0.0000 0.0000 0.0000 0.0559(3) Uani 1 d S .
N1 N 0.1852(8) 0.2097(6) 0.1256(5) 0.102(2) Uani 1 d . .
H1 H 0.2450(8) 0.1460(6) 0.1829(5) 0.122 Uiso 1 calc R 1
N2 N 0.1400(7) 0.1244(7) -0.1303(5) 0.0905(13) Uani 1 d . .
H2 H 0.2338(7) 0.0617(7) -0.1272(5) 0.109 Uiso 1 calc R 1
C1 C 0.3333(10) 0.2818(10) 0.0623(9) 0.139(4) Uani 1 d . .
H1A H 0.4047(10) 0.3971(10) 0.1052(9) 0.167 Uiso 1 calc R .
H1B H 0.4175(10) 0.1979(10) 0.0617(9) 0.167 Uiso 1 calc R .
C2 C 0.2461(7) 0.3058(7) -0.0637(4) 0.136(4) Uani 1 d . .
H2A H 0.3408(7) 0.3571(7) -0.1068(4) 0.163 Uiso 1 calc R .
H2B H 0.1613(7) 0.3891(7) -0.0627(4) 0.163 Uiso 1 calc R .
C3 C 0.1020(7) 0.3189(7) 0.1999(4) 0.158(10) Uani 0.50 d PRD 1
H3A H -0.0162(7) 0.2490(7) 0.2087(4) 0.190 Uiso 0.50 calc PR 1
H3B H 0.0768(7) 0.4238(7) 0.1576(4) 0.190 Uiso 0.50 calc PR 1
C4 C 0.2376(7) 0.3888(7) 0.3399(4) 0.216(19) Uani 0.50 d PRD 1
H4A H 0.2517(7) 0.2886(7) 0.3899(4) 0.260 Uiso 0.50 calc PR 1
H4B H 0.3598(7) 0.4548(7) 0.3352(4) 0.260 Uiso 0.50 calc PR 1
C5 C 0.1457(7) 0.4881(7) 0.3791(4) 0.382(41) Uani 0.50 d PRD 1
H5A H 0.2084(7) 0.5400(7) 0.4617(4) 0.458 Uiso 0.50 calc PR 1
H5B H 0.0248(7) 0.4190(7) 0.3802(4) 0.458 Uiso 0.50 calc PR 1
H5C H 0.1317(7) 0.5834(7) 0.3261(4) 0.458 Uiso 0.50 calc PR 1
C6 C 0.0335(7) 0.0832(7) -0.2801(4) 0.187(13) Uani 0.50 d PRD 1
H6A H -0.0345(7) 0.1767(7) -0.3080(4) 0.225 Uiso 0.50 calc PR 1
H6B H -0.0497(7) -0.0347(7) -0.2988(4) 0.225 Uiso 0.50 calc PR 1
C7 C 0.2248(7) 0.0895(7) -0.3401(4) 0.216(19) Uani 0.50 d PRD 1
H7A H 0.2130(7) 0.1809(7) -0.3978(4) 0.260 Uiso 0.50 calc PR 1
H7B H 0.3255(7) 0.1472(7) -0.2711(4) 0.260 Uiso 0.50 calc PR 1
C8 C 0.3081(7) -0.0341(7) -0.4001(4) 0.171(11) Uani 0.50 d PR 1
H8A H 0.4205(7) 0.0299(7) -0.4192(4) 0.206 Uiso 0.50 calc PR 1
H8B H 0.2228(7) -0.0909(7) -0.4755(4) 0.206 Uiso 0.50 calc PR 1
H8C H 0.3375(7) -0.1252(7) -0.3464(4) 0.206 Uiso 0.50 calc PR 1
C3A C 0.2701(7) 0.1915(7) 0.2399(4) 0.184(13) Uani 0.50 d PRD 2
H3A1 H 0.3754(7) 0.1332(7) 0.2387(4) 0.221 Uiso 0.50 calc PR 2
H3A2 H 0.1846(7) 0.1171(7) 0.2802(4) 0.221 Uiso 0.50 calc PR 2
C4A C 0.3466(7) 0.4076(7) 0.3199(4) 0.132(7) Uani 0.50 d PRD 2
H4A1 H 0.4469(7) 0.3909(7) 0.3868(4) 0.159 Uiso 0.50 calc PR 2
H4A2 H 0.4082(7) 0.4760(7) 0.2634(4) 0.159 Uiso 0.50 calc PR 2
C5A C 0.2599(7) 0.5454(7) 0.3791(4) 0.262(23) Uani 0.50 d PR 2
H5A1 H 0.3544(7) 0.6504(7) 0.4145(4) 0.315 Uiso 0.50 calc PR 2
H5A2 H 0.2047(7) 0.4936(7) 0.4431(4) 0.315 Uiso 0.50 calc PR 2
H5A3 H 0.1654(7) 0.5802(7) 0.3174(4) 0.315 Uiso 0.50 calc PR 2
C6A C 0.2290(7) 0.0221(7) -0.2001(4) 0.132(7) Uani 0.50 d PRD 2
H6A1 H 0.1508(7) -0.0955(7) -0.2326(4) 0.158 Uiso 0.50 calc PR 2
H6A2 H 0.3474(7) 0.0049(7) -0.1514(4) 0.158 Uiso 0.50 calc PR 2
C7A C 0.2616(7) 0.1594(7) -0.3201(4) 0.230(19) Uani 0.50 d PRD 2
H7A1 H 0.1421(7) 0.1583(7) -0.3753(4) 0.276 Uiso 0.50 calc PR 2
H7A2 H 0.3155(7) 0.2835(7) -0.2852(4) 0.276 Uiso 0.50 calc PR 2
C8A C 0.3696(7) 0.1004(7) -0.3809(4) 0.341(32) Uani 0.50 d PRD 2
H8A1 H 0.3867(7) 0.1759(7) -0.4461(4) 0.409 Uiso 0.50 calc PR 2
H8A2 H 0.3152(7) -0.0219(7) -0.4162(4) 0.409 Uiso 0.50 calc PR 2
H8A3 H 0.4883(7) 0.1030(7) -0.3263(4) 0.409 Uiso 0.50 calc PR 2

loop_
_atom_type_symbol
_atom_type_description
_atom_type_scat_dispersion_real
_atom_type_scat_dispersion_imag
_atom_type_scat_source
C C 0.0033 0.0016 'International Tables Vol C Tables 4.2.6.8 and 6.1.1.4'
H H 0.0000 0.0000 'International Tables Vol C Tables 4.2.6.8 and 6.1.1.4'
Ni Ni 0.3393 1.1124 'International Tables Vol C Tables 4.2.6.8 and 6.1.1.4'
O O 0.0106 0.0060 'International Tables Vol C Tables 4.2.6.8 and 6.1.1.4'
N N 0.0061 0.0033 'International Tables Vol C Tables 4.2.6.8 and 6.1.1.4'

loop_
_geom_angle_atom_site_label_1
_geom_angle_atom_site_label_2
_geom_angle_atom_site_label_3
_geom_angle
_geom_angle_site_symmetry_1
_geom_angle_site_symmetry_3
_geom_angle_publ_flag
O1A N3 O2 49.5(6) . . ?
O1A N3 O1 91.3(8) . . ?
O2 N3 O1 115.1(6) . . ?
O1A N3 O2A 118.7(8) . . ?
O2 N3 O2A 93.8(9) . . ?
O1 N3 O2A 58.4(8) . . ?
O1A N3 Ni 122.7(6) . . ?
O2 N3 Ni 123.6(5) . . ?
O1 N3 Ni 121.0(5) . . ?
O2A N3 Ni 118.6(6) . . ?
O2A O1 N3 62.2(7) . . ?
O2A O1 O1A 89.7(9) . . ?
N3 O1 O1A 43.4(5) . . ?
O1A O2 N3 63.5(7) . . ?
O2 O1A N3 67.0(7) . . ?
O2 O1A O1 94.5(10) . . ?
N3 O1A O1 45.3(5) . . ?
O1 O2A N3 59.4(7) . . ?
N1 Ni N1 180.0 . 2 ?
N1 Ni N2 82.9(2) . . ?
N1 Ni N2 97.1(2) 2 . ?
N1 Ni N2 97.1(2) . 2 ?
N1 Ni N2 82.9(2) 2 2 ?
N2 Ni N2 180.0 . 2 ?
N1 Ni N3 89.1(2) . 2 ?
N1 Ni N3 90.9(2) 2 2 ?
N2 Ni N3 92.3(2) . 2 ?
N2 Ni N3 87.7(2) 2 2 ?
N1 Ni N3 90.9(2) . . ?
N1 Ni N3 89.1(2) 2 . ?
N2 Ni N3 87.7(2) . . ?
N2 Ni N3 92.3(2) 2 . ?
N3 Ni N3 180.0 2 . ?
C3A N1 C1 106.2(5) . . ?
C3 N1 C1 124.5(5) . . ?
C3A N1 Ni 125.4(4) . . ?
C3 N1 Ni 116.4(4) . . ?
C1 N1 Ni 106.0(5) . . ?
C6A N2 C2 119.0(5) . . ?
C2 N2 C6 126.3(4) . . ?
C6A N2 Ni 119.6(3) . . ?
C2 N2 Ni 104.6(3) . . ?
C6 N2 Ni 117.9(3) . . ?
C2 C1 N1 108.2(5) . . ?
C1 C2 N2 109.4(4) . . ?
N1 C3 C4 112.5(3) . . ?
C5 C4 C3 99.8 . . ?
N2 C6 C7 98.5(2) . . ?
C8 C7 C6 137.7 . . ?
N1 C3A C4A 107.8(3) . . ?
C5A C4A C3A 136.6 . . ?
N2 C6A C7A 102.0(2) . . ?
C8A C7A C6A 109.9 . . ?

loop_
_geom_bond_atom_site_label_1
_geom_bond_atom_site_label_2
_geom_bond_distance
_geom_bond_site_symmetry_2
_geom_bond_publ_flag
N3 O1A 1.203(10) . ?
N3 O2 1.238(9) . ?
N3 O1 1.243(9) . ?
N3 O2A 1.277(11) . ?
N3 Ni 2.134(4) . ?
O1 O2A 1.23(2) . ?
O1 O1A 1.749(14) . ?
O2 O1A 1.023(13) . ?
Ni N1 2.118(4) . ?
Ni N1 2.118(4) 2 ?
Ni N2 2.119(4) . ?
Ni N2 2.119(4) 2 ?
Ni N3 2.134(4) 2 ?
N1 C3A 1.319(7) . ?
N1 C3 1.434(9) . ?
N1 C1 1.471(11) . ?
N2 C6A 1.402(8) . ?
N2 C2 1.510(8) . ?
N2 C6 1.668(7) . ?
C1 C2 1.448(10) . ?
C3 C4 1.66 . ?
C4 C5 1.22 . ?
C6 C7 1.69 . ?
C7 C8 1.42 . ?
C3A C4A 1.74 . ?
C4A C5A 1.51 . ?
C6A C7A 1.76 . ?
C7A C8A 1.27 . ?
